data_8102967
loop_
_publ_author_name
'Spirovski, F.'
'Wagener, M.'
'Stefov, V.'
'Engelen, B.'

_publ_section_title
;
Crystal structures of rubidium zinc bis(hydrogenselenate(IV)) chloride, 
RbZn(HSeO~3~)~2~Cl, and rubidium zinc bis(hydrogenselenate(IV)) bromide, 
RbZn(HSeO~3~)~2~Br
;
_journal_issue 2
_journal_name_full 'Zeitschrift f\"ur Kristallographie - New Crystal Structures'
_journal_page_first 91
_journal_page_last 92
_journal_volume 222
_journal_year 2007
_chemical_formula_structural RbZn[HSeO3]2Cl
_chemical_formula_sum 'Cl H2 O6 Rb Se2 Zn'
_chemical_formula_weight 442.23
_chemical_name_systematic
; 
 rubidium zinc bis(hydrogenselenate(IV)) chloride
;
_space_group_IT_number 13
_symmetry_cell_setting monoclinic
_symmetry_space_group_name_Hall '-P 2yc'
_symmetry_space_group_name_H-M 'P 1 2/c 1'
_atom_sites_solution_hydrogens geom
_atom_sites_solution_primary direct
_atom_sites_solution_secondary difmap
_audit_creation_method SHELXL-97
_cell_angle_alpha 90.00
_cell_angle_beta 103.61(3)
_cell_angle_gamma 90.00
_cell_formula_units_Z 2
_cell_length_a 6.4790(10)
_cell_length_b 6.1100(10)
_cell_length_c 10.741(2)
_cell_measurement_temperature 293(2)
_cell_volume 413.26(13)
_computing_cell_refinement STOE-IPDS
_computing_data_collection STOE-IPDS
_computing_data_reduction 'SHELXL-97 (Sheldrick, 1997)'
_computing_molecular_graphics 'DIAMOND 2.0 (Brandenburg, 1998)'
_computing_publication_material 'SHELXL-97 (Sheldrick, 1997)'
_computing_structure_refinement 'SHELXL-97 (Sheldrick, 1997)'
_computing_structure_solution 'SHELXS-97 (Sheldrick, 1990)'
_diffrn_ambient_temperature 293(2)
_diffrn_measured_fraction_theta_full 0.929
_diffrn_measured_fraction_theta_max 0.929
_diffrn_measurement_device_type 'Stoe IPDS 1'
_diffrn_measurement_method phi
_diffrn_radiation_monochromator graphite
_diffrn_radiation_source 'fine-focus sealed tube'
_diffrn_radiation_type MoK\a
_diffrn_radiation_wavelength 0.71069
_diffrn_reflns_av_R_equivalents 0.0873
_diffrn_reflns_av_sigmaI/netI 0.0546
_diffrn_reflns_limit_h_max 8
_diffrn_reflns_limit_h_min -9
_diffrn_reflns_limit_k_max 8
_diffrn_reflns_limit_k_min -8
_diffrn_reflns_limit_l_max 14
_diffrn_reflns_limit_l_min -15
_diffrn_reflns_number 4724
_diffrn_reflns_theta_full 30.43
_diffrn_reflns_theta_max 30.43
_diffrn_reflns_theta_min 3.23
_exptl_absorpt_coefficient_mu 17.933
_exptl_absorpt_correction_type numeric
_exptl_crystal_colour white
_exptl_crystal_density_diffrn 3.554
_exptl_crystal_density_method 'not measured'
_exptl_crystal_description prism
_exptl_crystal_F_000 404
_exptl_crystal_size_max 0.4
_exptl_crystal_size_mid 0.36
_exptl_crystal_size_min 0.18
_refine_diff_density_max 0.666
_refine_diff_density_min -1.247
_refine_diff_density_rms 0.232
_refine_ls_extinction_coef 0.0347(14)
_refine_ls_extinction_expression Fc^*^=kFc[1+0.001xFc^2^\l^3^/sin(2\q)]^-1/4^
_refine_ls_extinction_method SHELXL
_refine_ls_goodness_of_fit_ref 1.087
_refine_ls_hydrogen_treatment mixed
_refine_ls_matrix_type full
_refine_ls_number_parameters 56
_refine_ls_number_reflns 1172
_refine_ls_number_restraints 1
_refine_ls_restrained_S_all 1.086
_refine_ls_R_factor_all 0.0305
_refine_ls_R_factor_gt 0.0245
_refine_ls_shift/su_max 0.002
_refine_ls_shift/su_mean 0.000
_refine_ls_structure_factor_coef Fsqd
_refine_ls_weighting_details 'calc w=1/[\s^2^(Fo^2^)+(0.0143P)^2^+0.0000P] where P=(Fo^2^+2Fc^2^)/3'
_refine_ls_weighting_scheme calc
_refine_ls_wR_factor_gt 0.0513
_refine_ls_wR_factor_ref 0.0528
_reflns_number_gt 1001
_reflns_number_total 1172
_reflns_threshold_expression >2sigma(I)
_cod_data_source_file 409915.cff
_cod_data_source_block f17
_cod_original_cell_volume 413.26(12)
_cod_original_sg_symbol_H-M P12/c1
_cod_original_formula_sum 'Rb1 Zn1 H2 Se2 O6 Cl1'
_cod_database_code 8102967

loop_
_symmetry_equiv_pos_as_xyz
'x, y, z'
'-x, y, -z+1/2'
'-x, -y, -z'
'x, -y, z-1/2'

loop_
_atom_site_label
_atom_site_type_symbol
_atom_site_fract_x
_atom_site_fract_y
_atom_site_fract_z
_atom_site_U_iso_or_equiv
_atom_site_adp_type
_atom_site_occupancy
_atom_site_symmetry_multiplicity
_atom_site_Wyckoff_symbol
_atom_site_calc_flag
_atom_site_refinement_flags
_atom_site_disorder_assembly
_atom_site_disorder_group
Rb Rb 0.0000 0.16683(6) 0.2500 0.01886(12) Uani 1 2 e d S . .
Se Se -0.29427(4) -0.30858(4) 0.01211(2) 0.01274(10) Uani 1 4 g d . . .
Zn Zn -0.5000 0.56170(7) 0.2500 0.01343(13) Uani 1 2 f d S . .
Cl Cl -0.5000 -0.06059(16) 0.2500 0.0243(2) Uani 1 2 f d S . .
O1 O -0.2477(3) -0.4514(3) -0.11403(18) 0.0150(4) Uani 1 4 g d . . .
O2 O -0.3122(3) -0.5064(4) 0.11722(19) 0.0169(4) Uani 1 4 g d . . .
O3 O -0.0348(4) -0.2127(4) 0.0748(2) 0.0227(5) Uani 1 4 g d D . .
H H 0.040(7) -0.335(8) 0.089(5) 0.034 Uiso 1 4 g d D . .

loop_
_atom_site_aniso_label
_atom_site_aniso_U_11
_atom_site_aniso_U_22
_atom_site_aniso_U_33
_atom_site_aniso_U_23
_atom_site_aniso_U_13
_atom_site_aniso_U_12
Rb 0.01979(19) 0.01651(18) 0.0221(2) 0.000 0.00855(16) 0.000
Se 0.01440(14) 0.01578(14) 0.00833(15) 0.00028(9) 0.00325(10) 0.00243(10)
Zn 0.0122(2) 0.0204(2) 0.0076(2) 0.000 0.00191(16) 0.000
Cl 0.0269(5) 0.0188(4) 0.0282(6) 0.000 0.0087(4) 0.000
O1 0.0130(8) 0.0236(10) 0.0090(9) -0.0041(7) 0.0035(7) -0.0011(7)
O2 0.0173(9) 0.0241(9) 0.0112(9) 0.0048(8) 0.0069(8) 0.0034(8)
O3 0.0209(10) 0.0188(10) 0.0263(12) -0.0056(8) 0.0013(10) -0.0040(8)

loop_
_atom_type_symbol
_atom_type_description
_atom_type_scat_dispersion_real
_atom_type_scat_dispersion_imag
_atom_type_scat_source
O O 0.0106 0.0060 'International Tables Vol C Tables 4.2.6.8 and 6.1.1.4'
H H 0.0000 0.0000 'International Tables Vol C Tables 4.2.6.8 and 6.1.1.4'
Cl Cl 0.1484 0.1585 'International Tables Vol C Tables 4.2.6.8 and 6.1.1.4'
Zn Zn 0.2839 1.4301 'International Tables Vol C Tables 4.2.6.8 and 6.1.1.4'
Se Se -0.0929 2.2259 'International Tables Vol C Tables 4.2.6.8 and 6.1.1.4'
Rb Rb -0.9393 2.9676 'International Tables Vol C Tables 4.2.6.8 and 6.1.1.4'

loop_
_geom_angle_atom_site_label_1
_geom_angle_atom_site_label_2
_geom_angle_atom_site_label_3
_geom_angle
_geom_angle_site_symmetry_1
_geom_angle_site_symmetry_3
_geom_angle_publ_flag
O2 Rb O2 95.11(9) 2_565 1_565 ?
O2 Rb O3 140.89(7) 2_565 . ?
O2 Rb O3 106.32(6) 1_565 . ?
O2 Rb O3 106.32(6) 2_565 2 ?
O2 Rb O3 140.89(7) 1_565 2 ?
O3 Rb O3 76.91(10) . 2 ?
O2 Rb O1 75.83(6) 2_565 4_556 ?
O2 Rb O1 56.99(5) 1_565 4_556 ?
O3 Rb O1 143.24(6) . 4_556 ?
O3 Rb O1 96.61(7) 2 4_556 ?
O2 Rb O1 56.99(5) 2_565 3 ?
O2 Rb O1 75.83(6) 1_565 3 ?
O3 Rb O1 96.61(7) . 3 ?
O3 Rb O1 143.24(6) 2 3 ?
O1 Rb O1 108.40(8) 4_556 3 ?
O2 Rb Cl 142.19(5) 2_565 . ?
O2 Rb Cl 75.05(5) 1_565 . ?
O3 Rb Cl 76.04(5) . . ?
O3 Rb Cl 67.91(5) 2 . ?
O1 Rb Cl 68.17(4) 4_556 . ?
O1 Rb Cl 146.41(3) 3 . ?
O2 Rb Cl 75.05(5) 2_565 1_655 ?
O2 Rb Cl 142.19(5) 1_565 1_655 ?
O3 Rb Cl 67.91(5) . 1_655 ?
O3 Rb Cl 76.04(5) 2 1_655 ?
O1 Rb Cl 146.41(3) 4_556 1_655 ?
O1 Rb Cl 68.17(4) 3 1_655 ?
Cl Rb Cl 133.57(3) . 1_655 ?
O2 Rb O3 70.62(6) 2_565 4_556 ?
O2 Rb O3 103.03(6) 1_565 4_556 ?
O3 Rb O3 132.18(5) . 4_556 ?
O3 Rb O3 56.76(8) 2 4_556 ?
O1 Rb O3 46.08(5) 4_556 4_556 ?
O1 Rb O3 126.98(5) 3 4_556 ?
Cl Rb O3 76.17(5) . 4_556 ?
Cl Rb O3 107.53(4) 1_655 4_556 ?
O2 Rb O3 103.03(6) 2_565 3 ?
O2 Rb O3 70.62(6) 1_565 3 ?
O3 Rb O3 56.76(8) . 3 ?
O3 Rb O3 132.18(5) 2 3 ?
O1 Rb O3 126.98(5) 4_556 3 ?
O1 Rb O3 46.08(5) 3 3 ?
Cl Rb O3 107.53(4) . 3 ?
Cl Rb O3 76.17(5) 1_655 3 ?
O3 Rb O3 170.97(7) 4_556 3 ?
O2 Rb Se 84.02(5) 2_565 4_556 ?
O2 Rb Se 78.51(5) 1_565 4_556 ?
O3 Rb Se 131.58(5) . 4_556 ?
O3 Rb Se 71.85(5) 2 4_556 ?
O1 Rb Se 24.77(4) 4_556 4_556 ?
O1 Rb Se 130.16(4) 3 4_556 ?
Cl Rb Se 58.38(2) . 4_556 ?
Cl Rb Se 134.554(18) 1_655 4_556 ?
O3 Rb Se 27.07(4) 4_556 4_556 ?
O3 Rb Se 148.76(4) 3 4_556 ?
O2 Rb Se 78.51(5) 2_565 3 ?
O2 Rb Se 84.02(5) 1_565 3 ?
O3 Rb Se 71.85(5) . 3 ?
O3 Rb Se 131.58(5) 2 3 ?
O1 Rb Se 130.16(4) 4_556 3 ?
O1 Rb Se 24.77(4) 3 3 ?
Cl Rb Se 134.554(18) . 3 ?
Cl Rb Se 58.38(2) 1_655 3 ?
O3 Rb Se 148.76(4) 4_556 3 ?
O3 Rb Se 27.07(4) 3 3 ?
Se Rb Se 154.012(16) 4_556 3 ?
O2 Se O1 102.74(11) . . ?
O2 Se O3 101.16(10) . . ?
O1 Se O3 98.26(11) . . ?
O2 Se Rb 141.16(8) . 3 ?
O1 Se Rb 47.20(8) . 3 ?
O3 Se Rb 67.17(9) . 3 ?
O2 Se Rb 100.93(7) . . ?
O1 Se Rb 136.77(7) . . ?
O3 Se Rb 41.52(8) . . ?
Rb Se Rb 93.413(13) 3 . ?
O1 Zn O1 141.29(12) 3_455 4_556 ?
O1 Zn O2 86.77(8) 3_455 1_565 ?
O1 Zn O2 85.78(8) 4_556 1_565 ?
O1 Zn O2 85.78(8) 3_455 2_465 ?
O1 Zn O2 86.77(8) 4_556 2_465 ?
O2 Zn O2 157.40(13) 1_565 2_465 ?
O1 Zn Cl 109.36(6) 3_455 1_565 ?
O1 Zn Cl 109.36(6) 4_556 1_565 ?
O2 Zn Cl 101.30(6) 1_565 1_565 ?
O2 Zn Cl 101.30(6) 2_465 1_565 ?
O1 Zn Rb 45.00(6) 3_455 1_455 ?
O1 Zn Rb 108.13(6) 4_556 1_455 ?
O2 Zn Rb 118.01(6) 1_565 1_455 ?
O2 Zn Rb 45.27(5) 2_465 1_455 ?
Cl Zn Rb 126.678(9) 1_565 1_455 ?
O1 Zn Rb 108.13(6) 3_455 . ?
O1 Zn Rb 45.00(6) 4_556 . ?
O2 Zn Rb 45.27(5) 1_565 . ?
O2 Zn Rb 118.01(6) 2_465 . ?
Cl Zn Rb 126.678(9) 1_565 . ?
Rb Zn Rb 106.645(18) 1_455 . ?
Zn Cl Rb 113.216(16) 1_545 . ?
Zn Cl Rb 113.216(16) 1_545 1_455 ?
Rb Cl Rb 133.57(3) . 1_455 ?
Se O1 Zn 118.66(11) . 3_455 ?
Se O1 Rb 108.03(9) . 3 ?
Zn O1 Rb 106.07(8) 3_455 3 ?
Se O2 Zn 116.92(12) . 1_545 ?
Se O2 Rb 131.56(11) . 1_545 ?
Zn O2 Rb 104.09(7) 1_545 1_545 ?
Se O3 Rb 115.31(12) . . ?
Se O3 Rb 85.75(9) . 3 ?
Rb O3 Rb 123.24(8) . 3 ?
Se O3 H 103(3) . . ?
Rb O3 H 126(3) . . ?
Rb O3 H 95(3) 3 . ?

loop_
_geom_bond_atom_site_label_1
_geom_bond_atom_site_label_2
_geom_bond_distance
_geom_bond_site_symmetry_2
_geom_bond_publ_flag
Rb O2 2.959(2) 2_565 ?
Rb O2 2.959(2) 1_565 ?
Rb O3 2.961(2) . ?
Rb O3 2.961(2) 2 ?
Rb O1 2.972(2) 4_556 ?
Rb O1 2.972(2) 3 ?
Rb Cl 3.5249(6) . ?
Rb Cl 3.5249(6) 1_655 ?
Rb O3 3.560(3) 4_556 ?
Rb O3 3.560(3) 3 ?
Rb Se 3.8519(9) 4_556 ?
Rb Se 3.8519(9) 3 ?
Se O2 1.676(2) . ?
Se O1 1.697(2) . ?
Se O3 1.758(2) . ?
Se Rb 3.8519(9) 3 ?
Zn O1 2.0338(18) 3_455 ?
Zn O1 2.0338(18) 4_556 ?
Zn O2 2.122(2) 1_565 ?
Zn O2 2.122(2) 2_465 ?
Zn Cl 2.3078(11) 1_565 ?
Zn Rb 4.0392(6) 1_455 ?
Cl Zn 2.3078(11) 1_545 ?
Cl Rb 3.5249(6) 1_455 ?
O1 Zn 2.0338(18) 3_455 ?
O1 Rb 2.972(2) 3 ?
O2 Zn 2.122(2) 1_545 ?
O2 Rb 2.959(2) 1_545 ?
O3 Rb 3.560(3) 3 ?
O3 H 0.89(5) . ?

loop_
_geom_hbond_atom_site_label_D
_geom_hbond_atom_site_label_H
_geom_hbond_atom_site_label_A
_geom_hbond_distance_DH
_geom_hbond_distance_HA
_geom_hbond_distance_DA
_geom_hbond_angle_DHA
_geom_hbond_site_symmetry_A
O3 H O1 0.89(5) 1.85(5) 2.716(3) 166(5) 3_545
